data_2212915
loop_
_publ_author_name
'Ashish Kumar Tewari'
'Ved Prakash Singh'
'Carmen Puerta'
'Pedro Valerga'

_publ_section_title
;
 A new polymorph of 4,4'-(ethylenedioxy)dibenzaldehyde
;
_journal_coeditor_code HG2194
_journal_issue 4
_journal_name_full 'Acta Crystallographica Section E'
_journal_page_first o1930
_journal_page_last o1931
_journal_paper_doi 10.1107/S1600536807012408
_journal_volume 63
_journal_year 2007
_chemical_formula_iupac 'C16 H14 O4'
_chemical_formula_moiety 'C16 H14 O4'
_chemical_formula_sum 'C16 H14 O4'
_chemical_formula_weight 270.27
_chemical_melting_point 385
_chemical_name_systematic
;
4,4'-(ethylenedioxy)dibenzaldehyde
;
_space_group_IT_number 9
_symmetry_cell_setting monoclinic
_symmetry_space_group_name_Hall 'C -2yc'
_symmetry_space_group_name_H-M 'C 1 c 1'
_atom_sites_solution_hydrogens geom
_atom_sites_solution_primary direct
_atom_sites_solution_secondary difmap
_cell_angle_alpha 90.00
_cell_angle_beta 114.79(3)
_cell_angle_gamma 90.00
_cell_formula_units_Z 4
_cell_length_a 16.024(3)
_cell_length_b 11.300(2)
_cell_length_c 7.8015(16)
_cell_measurement_reflns_used 4018
_cell_measurement_temperature 100(2)
_cell_measurement_theta_max 28.007
_cell_measurement_theta_min 2.282
_cell_volume 1282.5(5)
_computing_cell_refinement 'SAINT (Bruker, 2001)'
_computing_data_collection 'SMART (Bruker, 2001)'
_computing_data_reduction 'SAINT (Bruker, 2001)'
_computing_molecular_graphics 'ORTEP-3 (Version 1.08; Farugia, 1997)'
_computing_publication_material SHELXTL
_computing_structure_refinement SHELXTL
_computing_structure_solution 'SHELXTL (Sheldrick, 2001)'
_diffrn_ambient_temperature 100(2)
_diffrn_measured_fraction_theta_full 0.996
_diffrn_measured_fraction_theta_max 0.996
_diffrn_measurement_device_type 'Bruker SMART APEX CCD area-detector'
_diffrn_measurement_method '1700 \w scan frames, 0.3\%, 10 sec'
_diffrn_radiation_monochromator graphite
_diffrn_radiation_type MoK\a
_diffrn_radiation_wavelength 0.71073
_diffrn_reflns_av_R_equivalents 0.0170
_diffrn_reflns_av_sigmaI/netI 0.0262
_diffrn_reflns_limit_h_max 17
_diffrn_reflns_limit_h_min -21
_diffrn_reflns_limit_k_max 12
_diffrn_reflns_limit_k_min -14
_diffrn_reflns_limit_l_max 10
_diffrn_reflns_limit_l_min -10
_diffrn_reflns_number 5563
_diffrn_reflns_theta_full 28.01
_diffrn_reflns_theta_max 28.01
_diffrn_reflns_theta_min 2.28
_diffrn_standards_decay_% -0.0008
_diffrn_standards_number 0
_exptl_absorpt_coefficient_mu 0.101
_exptl_absorpt_correction_T_max 1.000
_exptl_absorpt_correction_T_min 0.907
_exptl_absorpt_correction_type multi-scan
_exptl_absorpt_process_details '(SADABS; Sheldrick, 2004)'
_exptl_crystal_colour colourless
_exptl_crystal_density_diffrn 1.400
_exptl_crystal_density_method 'not measured'
_exptl_crystal_description prism
_exptl_crystal_F_000 568
_exptl_crystal_size_max 0.45
_exptl_crystal_size_mid 0.30
_exptl_crystal_size_min 0.27
_refine_diff_density_max 0.341
_refine_diff_density_min -0.218
_refine_ls_extinction_method none
_refine_ls_goodness_of_fit_ref 1.040
_refine_ls_hydrogen_treatment constr
_refine_ls_matrix_type full
_refine_ls_number_parameters 181
_refine_ls_number_reflns 1547
_refine_ls_number_restraints 2
_refine_ls_restrained_S_all 1.039
_refine_ls_R_factor_all 0.0388
_refine_ls_R_factor_gt 0.0386
_refine_ls_shift/su_max 0.000
_refine_ls_shift/su_mean 0.000
_refine_ls_structure_factor_coef Fsqd
_refine_ls_weighting_details 'calc w=1/[\s^2^(Fo^2^)+(0.0727P)^2^+0.5376P] where P=(Fo^2^+2Fc^2^)/3'
_refine_ls_weighting_scheme calc
_refine_ls_wR_factor_gt 0.1068
_refine_ls_wR_factor_ref 0.1070
_reflns_number_gt 1542
_reflns_number_total 1547
_reflns_threshold_expression I>2\s(I)
_cod_data_source_file hg2194.cif
_cod_data_source_block I
_cod_original_sg_symbol_H-M 'C c'
_cod_database_code 2212915
_cod_database_fobs_code 2212915

loop_
_symmetry_equiv_pos_as_xyz
'x, y, z'
'x, -y, z+1/2'
'x+1/2, y+1/2, z'
'x+1/2, -y+1/2, z+1/2'

loop_
_atom_site_type_symbol
_atom_site_label
_atom_site_fract_x
_atom_site_fract_y
_atom_site_fract_z
_atom_site_U_iso_or_equiv
_atom_site_adp_type
_atom_site_calc_flag
_atom_site_refinement_flags
_atom_site_occupancy
O O1 0.57553(10) 0.61655(14) 0.4986(2) 0.0199(3) Uani d . 1
O O2 1.00723(12) 0.59686(15) 1.0323(3) 0.0289(4) Uani d . 1
O O3 0.41579(11) 0.61540(14) 0.1430(2) 0.0212(3) Uani d . 1
O O4 0.02783(13) 0.72937(15) -0.5308(2) 0.0281(4) Uani d . 1
C C1 0.66725(14) 0.6242(2) 0.6154(3) 0.0174(4) Uani d . 1
C C2 0.69131(15) 0.7177(2) 0.7439(3) 0.0196(4) Uani d . 1
H H2 0.6460 0.7717 0.7445 0.024 Uiso calc R 1
C C3 0.78259(15) 0.7305(2) 0.8709(3) 0.0205(4) Uani d . 1
H H3 0.7998 0.7946 0.9579 0.025 Uiso calc R 1
C C4 0.84986(15) 0.65037(19) 0.8729(3) 0.0183(4) Uani d . 1
C C5 0.82417(15) 0.5578(2) 0.7416(3) 0.0201(4) Uani d . 1
H H5 0.8693 0.5032 0.7416 0.024 Uiso calc R 1
C C6 0.73362(15) 0.5449(2) 0.6116(3) 0.0196(4) Uani d . 1
H H6 0.7168 0.4829 0.5210 0.023 Uiso calc R 1
C C7 0.94565(16) 0.6642(2) 1.0132(3) 0.0226(5) Uani d . 1
H H7 0.9599 0.7310 1.0944 0.027 Uiso calc R 1
C C8 0.54651(15) 0.51773(19) 0.3720(3) 0.0207(4) Uani d . 1
H H8A 0.5679 0.4429 0.4430 0.025 Uiso calc R 1
H H8B 0.5726 0.5235 0.2777 0.025 Uiso calc R 1
C C9 0.44283(16) 0.51972(19) 0.2747(3) 0.0203(4) Uani d . 1
H H9A 0.4196 0.4439 0.2080 0.024 Uiso calc R 1
H H9B 0.4170 0.5307 0.3687 0.024 Uiso calc R 1
C C10 0.32553(14) 0.62357(19) 0.0213(3) 0.0182(4) Uani d . 1
C C11 0.30470(16) 0.7128(2) -0.1164(3) 0.0209(5) Uani d . 1
H H11 0.3518 0.7632 -0.1179 0.025 Uiso calc R 1
C C12 0.21533(15) 0.72623(19) -0.2490(3) 0.0204(5) Uani d . 1
H H12 0.2013 0.7857 -0.3431 0.024 Uiso calc R 1
C C13 0.14526(15) 0.65375(19) -0.2468(3) 0.0193(4) Uani d . 1
C C14 0.16614(15) 0.5665(2) -0.1089(3) 0.0209(4) Uani d . 1
H H14 0.1185 0.5175 -0.1064 0.025 Uiso calc R 1
C C15 0.25634(15) 0.5501(2) 0.0258(3) 0.0196(4) Uani d . 1
H H15 0.2704 0.4900 0.1188 0.023 Uiso calc R 1
C C16 0.05003(15) 0.6685(2) -0.3900(3) 0.0218(4) Uani d . 1
H H16 0.0028 0.6276 -0.3709 0.026 Uiso calc R 1

loop_
_atom_site_aniso_label
_atom_site_aniso_U_11
_atom_site_aniso_U_22
_atom_site_aniso_U_33
_atom_site_aniso_U_12
_atom_site_aniso_U_13
_atom_site_aniso_U_23
O1 0.0155(7) 0.0218(8) 0.0190(7) 0.0001(6) 0.0039(6) -0.0026(6)
O2 0.0186(7) 0.0277(8) 0.0348(9) 0.0022(7) 0.0057(6) 0.0007(7)
O3 0.0185(7) 0.0233(8) 0.0185(7) -0.0031(6) 0.0043(6) 0.0029(6)
O4 0.0216(7) 0.0336(9) 0.0246(8) 0.0071(7) 0.0052(6) 0.0039(7)
C1 0.0155(10) 0.0210(10) 0.0151(9) -0.0005(7) 0.0059(8) 0.0017(7)
C2 0.0181(10) 0.0181(10) 0.0228(10) 0.0015(8) 0.0087(8) -0.0013(8)
C3 0.0188(10) 0.0196(10) 0.0211(10) -0.0034(8) 0.0064(8) -0.0027(8)
C4 0.0193(10) 0.0166(10) 0.0186(10) 0.0001(8) 0.0074(8) 0.0014(7)
C5 0.0190(11) 0.0204(11) 0.0220(10) 0.0019(8) 0.0097(9) 0.0008(8)
C6 0.0221(11) 0.0179(10) 0.0192(10) -0.0001(8) 0.0091(9) -0.0018(7)
C7 0.0197(11) 0.0243(11) 0.0217(10) -0.0042(8) 0.0066(9) -0.0016(8)
C8 0.0192(10) 0.0230(10) 0.0172(9) 0.0006(9) 0.0050(8) -0.0025(8)
C9 0.0211(10) 0.0199(10) 0.0165(9) -0.0022(8) 0.0043(8) 0.0008(8)
C10 0.0189(10) 0.0189(10) 0.0150(9) 0.0000(7) 0.0055(8) -0.0020(7)
C11 0.0205(11) 0.0212(11) 0.0219(10) -0.0023(8) 0.0098(9) 0.0009(8)
C12 0.0238(12) 0.0169(9) 0.0219(11) 0.0017(8) 0.0110(9) 0.0021(8)
C13 0.0172(10) 0.0207(11) 0.0200(10) 0.0022(8) 0.0078(8) -0.0029(8)
C14 0.0190(10) 0.0228(11) 0.0217(10) -0.0028(8) 0.0095(8) -0.0030(8)
C15 0.0189(10) 0.0215(10) 0.0179(9) -0.0015(8) 0.0072(8) 0.0002(7)
C16 0.0180(11) 0.0208(11) 0.0247(10) 0.0002(8) 0.0069(9) -0.0038(8)

loop_
_atom_type_symbol
_atom_type_description
_atom_type_scat_dispersion_real
_atom_type_scat_dispersion_imag
_atom_type_scat_source
C C 0.0033 0.0016 'International Tables Vol C Tables 4.2.6.8 and 6.1.1.4'
H H 0.0000 0.0000 'International Tables Vol C Tables 4.2.6.8 and 6.1.1.4'
O O 0.0106 0.0060 'International Tables Vol C Tables 4.2.6.8 and 6.1.1.4'

loop_
_geom_angle_atom_site_label_1
_geom_angle_atom_site_label_2
_geom_angle_atom_site_label_3
_geom_angle
C1 O1 C8 117.11(17)
C10 O3 C9 117.82(16)
O1 C1 C2 114.99(19)
O1 C1 C6 123.91(19)
C2 C1 C6 121.1(2)
C3 C2 C1 118.9(2)
C3 C2 H2 120.6
C1 C2 H2 120.6
C2 C3 C4 121.0(2)
C2 C3 H3 119.5
C4 C3 H3 119.5
C5 C4 C3 119.1(2)
C5 C4 C7 121.19(19)
C3 C4 C7 119.8(2)
C6 C5 C4 120.7(2)
C6 C5 H5 119.7
C4 C5 H5 119.7
C5 C6 C1 119.2(2)
C5 C6 H6 120.4
C1 C6 H6 120.4
O2 C7 C4 124.7(2)
O2 C7 H7 117.6
C4 C7 H7 117.6
O1 C8 C9 107.80(18)
O1 C8 H8A 110.1
C9 C8 H8A 110.1
O1 C8 H8B 110.1
C9 C8 H8B 110.1
H8A C8 H8B 108.5
O3 C9 C8 108.13(18)
O3 C9 H9A 110.1
C8 C9 H9A 110.1
O3 C9 H9B 110.1
C8 C9 H9B 110.1
H9A C9 H9B 108.4
O3 C10 C15 124.39(19)
O3 C10 C11 115.08(18)
C15 C10 C11 120.5(2)
C12 C11 C10 119.4(2)
C12 C11 H11 120.3
C10 C11 H11 120.3
C11 C12 C13 120.9(2)
C11 C12 H12 119.5
C13 C12 H12 119.5
C12 C13 C14 119.4(2)
C12 C13 C16 120.5(2)
C14 C13 C16 120.1(2)
C13 C14 C15 120.8(2)
C13 C14 H14 119.6
C15 C14 H14 119.6
C10 C15 C14 118.9(2)
C10 C15 H15 120.5
C14 C15 H15 120.5
O4 C16 C13 124.5(2)
O4 C16 H16 117.8
C13 C16 H16 117.8

loop_
_geom_bond_atom_site_label_1
_geom_bond_atom_site_label_2
_geom_bond_distance
O1 C1 1.369(2)
O1 C8 1.433(3)
O2 C7 1.205(3)
O3 C10 1.360(3)
O3 C9 1.428(3)
O4 C16 1.216(3)
C1 C2 1.395(3)
C1 C6 1.401(3)
C2 C3 1.388(3)
C2 H2 0.9500
C3 C4 1.403(3)
C3 H3 0.9500
C4 C5 1.400(3)
C4 C7 1.473(3)
C5 C6 1.386(3)
C5 H5 0.9500
C6 H6 0.9500
C7 H7 0.9500
C8 C9 1.510(3)
C8 H8A 0.9900
C8 H8B 0.9900
C9 H9A 0.9900
C9 H9B 0.9900
C10 C15 1.397(3)
C10 C11 1.407(3)
C11 C12 1.379(3)
C11 H11 0.9500
C12 C13 1.396(3)
C12 H12 0.9500
C13 C14 1.393(3)
C13 C16 1.475(3)
C14 C15 1.398(3)
C14 H14 0.9500
C15 H15 0.9500
C16 H16 0.9500

loop_
_geom_torsion_atom_site_label_1
_geom_torsion_atom_site_label_2
_geom_torsion_atom_site_label_3
_geom_torsion_atom_site_label_4
_geom_torsion
C8 O1 C1 C2 -176.24(18)
C8 O1 C1 C6 3.1(3)
O1 C1 C2 C3 178.49(19)
C6 C1 C2 C3 -0.8(3)
C1 C2 C3 C4 -0.8(3)
C2 C3 C4 C5 1.3(3)
C2 C3 C4 C7 -178.1(2)
C3 C4 C5 C6 -0.2(3)
C7 C4 C5 C6 179.27(19)
C4 C5 C6 C1 -1.4(3)
O1 C1 C6 C5 -177.32(19)
C2 C1 C6 C5 1.9(3)
C5 C4 C7 O2 -3.3(3)
C3 C4 C7 O2 176.2(2)
C1 O1 C8 C9 173.54(16)
C10 O3 C9 C8 171.20(17)
O1 C8 C9 O3 72.20(18)
C9 O3 C10 C15 5.1(3)
C9 O3 C10 C11 -174.22(18)
O3 C10 C11 C12 178.52(19)
C15 C10 C11 C12 -0.8(3)
C10 C11 C12 C13 0.9(3)
C11 C12 C13 C14 -0.2(3)
C11 C12 C13 C16 -179.64(19)
C12 C13 C14 C15 -0.6(3)
C16 C13 C14 C15 178.89(19)
O3 C10 C15 C14 -179.19(18)
C11 C10 C15 C14 0.1(3)
C13 C14 C15 C10 0.6(3)
C12 C13 C16 O4 11.0(3)
C14 C13 C16 O4 -168.5(2)

loop_
_cod_related_entry_id
_cod_related_entry_database
_cod_related_entry_code
1 ChemSpider 502534
